data_4346257
loop_
_publ_author_name
'Ashok Kumar, Chowan'
'Nagarajaprakash, R.'
'Ramakrishna, Buthanapalli'
'Manimaran, Bala'

_publ_section_title
;
 Self-assembly of Thiolato-Bridged Manganese(I)-Based Metallarectangles:
 One-pot Synthesis and Structural Characterization.
;
_journal_issue 17
_journal_name_full 'Inorganic chemistry'
_journal_page_first 8406
_journal_page_last 8414
_journal_paper_doi 10.1021/acs.inorgchem.5b01118
_journal_volume 54
_journal_year 2015
_chemical_formula_moiety 'C56 H36 Mn4 N4 O12 S4, 2(C3 H6 O)'
_chemical_formula_sum 'C62 H48 Mn4 N4 O14 S4'
_chemical_formula_weight 1421.04
_space_group_crystal_system monoclinic
_space_group_IT_number 14
_space_group_name_Hall '-P 2yn'
_space_group_name_H-M_alt 'P 1 21/n 1'
_atom_sites_solution_hydrogens geom
_atom_sites_solution_primary direct
_atom_sites_solution_secondary difmap
_audit_creation_date 2014-07-23
_audit_creation_method
;
Olex2 1.2
(compiled 2013.11.15 svn.r2834 for OlexSys, GUI svn.r4720)
;
_cell_angle_alpha 90.00
_cell_angle_beta 93.549(4)
_cell_angle_gamma 90.00
_cell_formula_units_Z 2
_cell_length_a 11.5167(5)
_cell_length_b 16.8489(8)
_cell_length_c 16.4263(6)
_cell_measurement_reflns_used 4161
_cell_measurement_temperature 213(90)
_cell_measurement_theta_max 29.1146
_cell_measurement_theta_min 3.6759
_cell_volume 3181.3(2)
_computing_cell_refinement
;
CrysAlisPro, Agilent Technologies,
Version 1.171.36.21 (release 14-08-2012 CrysAlis171 .NET)
(compiled Sep 14 2012,17:21:16)
;
_computing_data_collection
;
CrysAlisPro, Agilent Technologies,
Version 1.171.36.21 (release 14-08-2012 CrysAlis171 .NET)
(compiled Sep 14 2012,17:21:16)
;
_computing_data_reduction
;
CrysAlisPro, Agilent Technologies,
Version 1.171.36.21 (release 14-08-2012 CrysAlis171 .NET)
(compiled Sep 14 2012,17:21:16)
;
_computing_molecular_graphics 'Olex2 (Dolomanov et al., 2009)'
_computing_publication_material 'Olex2 (Dolomanov et al., 2009)'
_computing_structure_refinement 'ShelXL (Sheldrick, 2008)'
_computing_structure_solution 'ShelXS (Sheldrick, 2008)'
_diffrn_ambient_temperature 213(90)
_diffrn_detector_area_resol_mean 15.9821
_diffrn_measured_fraction_theta_full 0.990
_diffrn_measured_fraction_theta_max 0.842
_diffrn_measurement_details
;
#__ type_ start__ end____ width___ exp.time_
  1 omega  -60.00   54.00   1.0000   80.0000
omega____ theta____ kappa____ phi______ frames
    -      -17.1835   19.0000    0.0000 114

#__ type_ start__ end____ width___ exp.time_
  2 omega  -81.00   -7.00   1.0000   80.0000
omega____ theta____ kappa____ phi______ frames
    -      -17.1835  141.0000  137.0000 74

#__ type_ start__ end____ width___ exp.time_
  3 omega  -23.00   23.00   1.0000   80.0000
omega____ theta____ kappa____ phi______ frames
    -      -17.1835  -99.0000  -60.0000 46

#__ type_ start__ end____ width___ exp.time_
  4 omega  -43.00  -18.00   1.0000   80.0000
omega____ theta____ kappa____ phi______ frames
    -      -17.1835   37.0000   90.0000 25
;
_diffrn_measurement_device_type 'Xcalibur, Eos'
_diffrn_measurement_method '\w scans'
_diffrn_orient_matrix_UB_11 -0.0032501000
_diffrn_orient_matrix_UB_12 0.0135244000
_diffrn_orient_matrix_UB_13 0.0406990000
_diffrn_orient_matrix_UB_21 -0.0022936000
_diffrn_orient_matrix_UB_22 0.0398125000
_diffrn_orient_matrix_UB_23 -0.0140208000
_diffrn_orient_matrix_UB_31 -0.0615740000
_diffrn_orient_matrix_UB_32 -0.0021941000
_diffrn_orient_matrix_UB_33 -0.0042851000
_diffrn_radiation_monochromator graphite
_diffrn_radiation_type MoK\a
_diffrn_radiation_wavelength 0.71073
_diffrn_reflns_av_R_equivalents 0.0513
_diffrn_reflns_av_unetI/netI 0.0845
_diffrn_reflns_limit_h_max 14
_diffrn_reflns_limit_h_min -14
_diffrn_reflns_limit_k_max 18
_diffrn_reflns_limit_k_min -21
_diffrn_reflns_limit_l_max 20
_diffrn_reflns_limit_l_min -21
_diffrn_reflns_number 16135
_diffrn_reflns_theta_full 25.00
_diffrn_reflns_theta_max 29.18
_diffrn_reflns_theta_min 3.75
_diffrn_source 'Enhance (Mo) X-ray Source'
_exptl_absorpt_coefficient_mu 0.973
_exptl_absorpt_correction_T_max 1.00000
_exptl_absorpt_correction_T_min 0.96916
_exptl_absorpt_correction_type multi-scan
_exptl_absorpt_process_details
;
CrysAlisPro, Agilent Technologies,
Version 1.171.36.21 (release 14-08-2012 CrysAlis171 .NET)
(compiled Sep 14 2012,17:21:16)
Empirical absorption correction using spherical harmonics,
 implemented in SCALE3 ABSPACK scaling algorithm.
;
_exptl_crystal_colour 'metallic reddish red'
_exptl_crystal_colour_lustre metallic
_exptl_crystal_colour_modifier reddish
_exptl_crystal_colour_primary red
_exptl_crystal_density_diffrn 1.483
_exptl_crystal_density_method 'not measured'
_exptl_crystal_description 'rect. Prism'
_exptl_crystal_F_000 1448
_exptl_crystal_size_max 0.4
_exptl_crystal_size_mid 0.3
_exptl_crystal_size_min 0.25
_refine_diff_density_max 0.390
_refine_diff_density_min -0.341
_refine_diff_density_rms 0.084
_refine_ls_extinction_method none
_refine_ls_goodness_of_fit_ref 0.995
_refine_ls_hydrogen_treatment mixed
_refine_ls_matrix_type full
_refine_ls_number_parameters 399
_refine_ls_number_reflns 7248
_refine_ls_number_restraints 0
_refine_ls_restrained_S_all 0.995
_refine_ls_R_factor_all 0.0864
_refine_ls_R_factor_gt 0.0459
_refine_ls_shift/su_max 0.000
_refine_ls_shift/su_mean 0.000
_refine_ls_structure_factor_coef Fsqd
_refine_ls_weighting_details 'calc w=1/[\s^2^(Fo^2^)+(0.0295P)^2^+0.0000P] where P=(Fo^2^+2Fc^2^)/3'
_refine_ls_weighting_scheme calc
_refine_ls_wR_factor_gt 0.0787
_refine_ls_wR_factor_ref 0.0926
_reflns_number_gt 4914
_reflns_number_total 7248
_reflns_threshold_expression >2sigma(I)
_cod_data_source_file ic5b01118_si_002.cif
_cod_data_source_block 3
_cod_database_code 4346257
_chemical_oxdiff_formula 'C18 H14 N4 O4 S4 Mn4'
_chemical_oxdiff_usercomment '150K, RED COLOR PLATE, 0.1 0.05 0.03'
_reflns_odcompleteness_completeness 98.96
_reflns_odcompleteness_iscentric 1
_reflns_odcompleteness_theta 26.32
_olex2_refinement_description
;
1. Fixed Uiso
 At 1.2 times of:
  All C(H) groups
 At 1.5 times of:
  All C(H,H,H) groups
2.a Aromatic/amide H refined with riding coordinates:
 C18(H18), C10(H10), C7(H7), C19(H19), C14(H14), C16(H16), C24(H24), C8(H8),
 C22(H22), C15(H15), C11(H11), C28(H28), C25(H25), C27(H27), C26(H26), C21(H21),
  C12(H12), C20(H20)
2.b Idealised Me refined as rotating group:
 C31(H31A,H31B,H31C), C29(H29A,H29B,H29C)
;

loop_
_space_group_symop_id
_space_group_symop_operation_xyz
1 'x, y, z'
2 '-x+1/2, y+1/2, -z+1/2'
3 '-x, -y, -z'
4 'x-1/2, -y-1/2, z-1/2'

loop_
_atom_site_label
_atom_site_type_symbol
_atom_site_fract_x
_atom_site_fract_y
_atom_site_fract_z
_atom_site_U_iso_or_equiv
_atom_site_adp_type
_atom_site_occupancy
_atom_site_symmetry_multiplicity
_atom_site_calc_flag
_atom_site_refinement_flags_posn
Mn1 Mn 0.14046(3) 0.33235(3) 0.56881(2) 0.01877(11) Uani 1 1 d .
Mn2 Mn 0.07847(3) 0.24501(3) 0.76416(2) 0.01822(11) Uani 1 1 d .
S2 S -0.02184(5) 0.30198(4) 0.64670(4) 0.01948(16) Uani 1 1 d .
S1 S 0.22769(5) 0.24412(4) 0.66922(4) 0.01960(16) Uani 1 1 d .
N1 N 0.09827(18) 0.22674(14) 0.50348(13) 0.0202(5) Uani 1 1 d .
N2 N 0.03141(18) 0.13460(14) 0.71031(13) 0.0199(5) Uani 1 1 d .
C9 C 0.0461(2) 0.08394(17) 0.41819(16) 0.0187(6) Uani 1 1 d .
O2 O 0.00476(17) 0.42542(13) 0.44267(13) 0.0347(5) Uani 1 1 d .
O3 O 0.18490(17) 0.47825(13) 0.66569(13) 0.0357(5) Uani 1 1 d .
C1 C 0.2739(2) 0.34802(17) 0.51819(17) 0.0243(7) Uani 1 1 d .
O1 O 0.36002(16) 0.36130(14) 0.48923(13) 0.0357(6) Uani 1 1 d .
O4 O 0.21419(19) 0.16939(15) 0.90199(14) 0.0489(7) Uani 1 1 d .
C2 C 0.0567(2) 0.38940(18) 0.49175(18) 0.0237(7) Uani 1 1 d .
O6 O 0.16995(17) 0.39262(14) 0.83889(14) 0.0367(6) Uani 1 1 d .
C6 C 0.1322(2) 0.3363(2) 0.80668(17) 0.0235(7) Uani 1 1 d .
C13 C 0.0195(2) 0.00974(17) 0.37286(16) 0.0188(6) Uani 1 1 d .
C17 C 0.3706(2) 0.26682(18) 0.71182(16) 0.0216(6) Uani 1 1 d .
C4 C 0.1616(2) 0.19594(19) 0.84697(19) 0.0285(7) Uani 1 1 d .
C18 C 0.4288(2) 0.3361(2) 0.69436(18) 0.0278(7) Uani 1 1 d .
H18 H 0.3898 0.3766 0.6656 0.033 Uiso 1 1 calc R
C10 C -0.0395(2) 0.13876(18) 0.43486(17) 0.0235(7) Uani 1 1 d .
H10 H -0.1166 0.1285 0.4181 0.028 Uiso 1 1 calc R
C23 C -0.1114(2) 0.38729(17) 0.65829(17) 0.0211(6) Uani 1 1 d .
C7 C 0.1808(2) 0.17408(18) 0.48588(17) 0.0232(7) Uani 1 1 d .
H7 H 0.2575 0.1860 0.5026 0.028 Uiso 1 1 calc R
C19 C 0.5457(2) 0.3453(2) 0.71975(19) 0.0371(8) Uani 1 1 d .
H19 H 0.5848 0.3915 0.7068 0.045 Uiso 1 1 calc R
C14 C 0.1005(2) -0.05149(18) 0.36917(17) 0.0232(7) Uani 1 1 d .
H14 H 0.1738 -0.0456 0.3954 0.028 Uiso 1 1 calc R
C16 C 0.1090(2) 0.07521(18) 0.70758(18) 0.0250(7) Uani 1 1 d .
H16 H 0.1820 0.0828 0.7339 0.030 Uiso 1 1 calc R
C24 C -0.1907(2) 0.40483(18) 0.59323(18) 0.0260(7) Uani 1 1 d .
H24 H -0.1957 0.3721 0.5476 0.031 Uiso 1 1 calc R
C8 C 0.1598(2) 0.10419(18) 0.44505(17) 0.0241(7) Uani 1 1 d .
H8 H 0.2211 0.0702 0.4352 0.029 Uiso 1 1 calc R
C22 C 0.4292(2) 0.2081(2) 0.75833(18) 0.0293(7) Uani 1 1 d .
H22 H 0.3903 0.1621 0.7721 0.035 Uiso 1 1 calc R
C3 C 0.1679(2) 0.42099(19) 0.62823(18) 0.0232(7) Uani 1 1 d .
O5 O -0.12763(17) 0.25941(15) 0.86093(13) 0.0436(6) Uani 1 1 d .
C15 C -0.0737(2) 0.12064(18) 0.67273(17) 0.0221(6) Uani 1 1 d .
H15 H -0.1308 0.1594 0.6751 0.027 Uiso 1 1 calc R
C11 C -0.0112(2) 0.20815(18) 0.47606(17) 0.0237(7) Uani 1 1 d .
H11 H -0.0705 0.2439 0.4854 0.028 Uiso 1 1 calc R
C28 C -0.1077(2) 0.43534(19) 0.72623(18) 0.0279(7) Uani 1 1 d .
H28 H -0.0559 0.4238 0.7704 0.033 Uiso 1 1 calc R
C25 C -0.2622(2) 0.4709(2) 0.5962(2) 0.0322(8) Uani 1 1 d .
H25 H -0.3138 0.4828 0.5521 0.039 Uiso 1 1 calc R
C27 C -0.1807(2) 0.5011(2) 0.7294(2) 0.0342(8) Uani 1 1 d .
H27 H -0.1777 0.5329 0.7758 0.041 Uiso 1 1 calc R
C26 C -0.2571(2) 0.5190(2) 0.6645(2) 0.0330(8) Uani 1 1 d .
H26 H -0.3050 0.5633 0.6665 0.040 Uiso 1 1 calc R
C21 C 0.5456(3) 0.2182(2) 0.78414(19) 0.0367(8) Uani 1 1 d .
H21 H 0.5843 0.1790 0.8151 0.044 Uiso 1 1 calc R
C5 C -0.0488(2) 0.25120(18) 0.82261(17) 0.0245(7) Uani 1 1 d .
C12 C -0.0878(2) -0.00424(18) 0.33130(18) 0.0261(7) Uani 1 1 d .
H12 H -0.1452 0.0347 0.3300 0.031 Uiso 1 1 calc R
C20 C 0.6037(3) 0.2866(2) 0.76372(19) 0.0387(9) Uani 1 1 d .
H20 H 0.6820 0.2929 0.7798 0.046 Uiso 1 1 calc R
O7 O 0.6322(2) 0.0526(2) 0.56188(19) 0.0911(12) Uani 1 1 d .
C30 C 0.5541(4) 0.1003(3) 0.5644(2) 0.0649(14) Uani 1 1 d .
C31 C 0.5673(5) 0.1858(4) 0.5449(3) 0.1034(19) Uani 1 1 d .
H31A H 0.6454 0.1957 0.5300 0.155 Uiso 1 1 calc GR
H31B H 0.5517 0.2172 0.5917 0.155 Uiso 1 1 calc GR
H31C H 0.5135 0.1998 0.5002 0.155 Uiso 1 1 calc GR
C29 C 0.4372(3) 0.0729(3) 0.5914(3) 0.0917(18) Uani 1 1 d .
H29A H 0.3959 0.0455 0.5473 0.138 Uiso 1 1 calc GR
H29B H 0.3927 0.1181 0.6068 0.138 Uiso 1 1 calc GR
H29C H 0.4488 0.0378 0.6372 0.138 Uiso 1 1 calc GR

loop_
_atom_site_aniso_label
_atom_site_aniso_U_11
_atom_site_aniso_U_22
_atom_site_aniso_U_33
_atom_site_aniso_U_23
_atom_site_aniso_U_13
_atom_site_aniso_U_12
Mn1 0.0211(2) 0.0164(2) 0.0186(2) -0.0003(2) -0.00023(16) 0.00065(18)
Mn2 0.0184(2) 0.0188(2) 0.0171(2) -0.0001(2) -0.00139(15) -0.00012(18)
S2 0.0211(3) 0.0188(4) 0.0182(4) -0.0004(3) -0.0009(3) 0.0018(3)
S1 0.0182(3) 0.0207(4) 0.0196(3) -0.0001(3) -0.0009(3) -0.0002(3)
N1 0.0226(12) 0.0178(14) 0.0200(12) -0.0013(11) -0.0006(9) 0.0007(10)
N2 0.0209(12) 0.0169(13) 0.0217(12) 0.0026(11) -0.0003(9) -0.0016(10)
C9 0.0246(14) 0.0153(16) 0.0161(14) 0.0022(12) 0.0010(11) 0.0009(12)
O2 0.0393(12) 0.0323(14) 0.0316(13) 0.0081(11) -0.0057(10) 0.0070(11)
O3 0.0446(13) 0.0250(14) 0.0366(13) -0.0092(11) -0.0050(10) 0.0002(10)
C1 0.0327(17) 0.0161(17) 0.0235(16) -0.0023(13) -0.0039(13) 0.0031(13)
O1 0.0321(12) 0.0387(15) 0.0375(13) 0.0008(12) 0.0126(10) -0.0006(10)
O4 0.0578(15) 0.0600(18) 0.0270(13) 0.0076(13) -0.0129(11) 0.0200(13)
C2 0.0261(16) 0.0193(17) 0.0260(16) -0.0038(14) 0.0043(12) -0.0003(13)
O6 0.0360(12) 0.0314(14) 0.0419(14) -0.0119(12) -0.0043(10) -0.0056(11)
C6 0.0171(14) 0.0304(19) 0.0227(15) 0.0007(15) -0.0003(11) 0.0045(13)
C13 0.0217(14) 0.0171(16) 0.0177(14) 0.0033(13) 0.0016(11) -0.0012(12)
C17 0.0208(14) 0.0259(18) 0.0183(14) -0.0029(13) 0.0031(11) 0.0034(13)
C4 0.0282(16) 0.0278(19) 0.0298(18) -0.0059(15) 0.0036(13) 0.0018(14)
C18 0.0246(15) 0.0323(19) 0.0261(16) -0.0053(15) -0.0014(12) -0.0013(14)
C10 0.0196(14) 0.0251(17) 0.0253(16) -0.0028(14) -0.0025(11) -0.0004(13)
C23 0.0201(14) 0.0204(16) 0.0232(15) 0.0007(13) 0.0044(11) -0.0012(12)
C7 0.0181(14) 0.0246(17) 0.0265(16) -0.0044(14) -0.0026(11) 0.0003(13)
C19 0.0284(17) 0.051(2) 0.0322(18) -0.0072(18) 0.0032(13) -0.0107(16)
C14 0.0178(14) 0.0226(17) 0.0287(16) -0.0007(14) -0.0027(11) -0.0010(12)
C16 0.0207(14) 0.0203(17) 0.0328(17) 0.0010(15) -0.0090(12) 0.0022(13)
C24 0.0265(15) 0.0273(19) 0.0234(16) -0.0034(14) -0.0045(12) 0.0015(13)
C8 0.0199(14) 0.0236(18) 0.0284(16) -0.0054(14) -0.0026(11) 0.0052(13)
C22 0.0254(16) 0.035(2) 0.0279(17) -0.0001(16) 0.0020(12) 0.0036(14)
C3 0.0202(14) 0.0241(18) 0.0250(16) 0.0038(15) -0.0014(11) 0.0024(13)
O5 0.0308(12) 0.0675(19) 0.0335(13) 0.0099(13) 0.0115(10) 0.0088(12)
C15 0.0171(14) 0.0199(17) 0.0296(16) -0.0003(14) 0.0031(11) 0.0038(12)
C11 0.0232(15) 0.0257(18) 0.0220(15) -0.0044(14) -0.0007(11) 0.0053(13)
C28 0.0298(16) 0.0298(19) 0.0235(16) -0.0026(15) -0.0025(12) 0.0074(14)
C25 0.0299(17) 0.032(2) 0.0339(19) 0.0069(16) -0.0024(13) 0.0077(15)
C27 0.0378(18) 0.031(2) 0.0338(19) -0.0086(16) 0.0038(14) 0.0076(15)
C26 0.0294(17) 0.0264(19) 0.044(2) 0.0031(17) 0.0068(14) 0.0078(14)
C21 0.0309(18) 0.050(2) 0.0290(18) -0.0027(18) -0.0047(13) 0.0132(17)
C5 0.0264(15) 0.0256(18) 0.0207(15) 0.0023(14) -0.0035(12) 0.0003(13)
C12 0.0241(15) 0.0201(17) 0.0332(17) -0.0027(15) -0.0043(12) 0.0067(13)
C20 0.0218(16) 0.062(3) 0.0313(18) -0.0130(19) -0.0050(13) 0.0019(17)
O7 0.0624(18) 0.114(3) 0.093(3) -0.031(2) -0.0284(16) 0.0538(19)
C30 0.072(3) 0.082(4) 0.037(2) -0.025(2) -0.028(2) 0.040(3)
C31 0.148(5) 0.102(5) 0.062(3) 0.009(3) 0.026(3) 0.028(4)
C29 0.058(3) 0.074(4) 0.139(5) -0.044(4) -0.028(3) 0.022(3)

loop_
_atom_type_symbol
_atom_type_description
_atom_type_scat_dispersion_real
_atom_type_scat_dispersion_imag
_atom_type_scat_source
C C 0.0033 0.0016 'International Tables Vol C Tables 4.2.6.8 and 6.1.1.4'
H H 0.0000 0.0000 'International Tables Vol C Tables 4.2.6.8 and 6.1.1.4'
Mn Mn 0.3368 0.7283 'International Tables Vol C Tables 4.2.6.8 and 6.1.1.4'
N N 0.0061 0.0033 'International Tables Vol C Tables 4.2.6.8 and 6.1.1.4'
O O 0.0106 0.0060 'International Tables Vol C Tables 4.2.6.8 and 6.1.1.4'
S S 0.1246 0.1234 'International Tables Vol C Tables 4.2.6.8 and 6.1.1.4'

loop_
_geom_angle_atom_site_label_1
_geom_angle_atom_site_label_2
_geom_angle_atom_site_label_3
_geom_angle
_geom_angle_site_symmetry_1
_geom_angle_site_symmetry_3
S2 Mn1 S1 78.85(3) . .
N1 Mn1 S2 85.91(6) . .
N1 Mn1 S1 84.30(6) . .
C1 Mn1 S2 173.14(9) . .
C1 Mn1 S1 94.30(9) . .
C1 Mn1 N1 93.69(11) . .
C1 Mn1 C2 91.84(12) . .
C2 Mn1 S2 95.01(9) . .
C2 Mn1 S1 171.74(9) . .
C2 Mn1 N1 89.79(11) . .
C3 Mn1 S2 90.25(9) . .
C3 Mn1 S1 95.12(9) . .
C3 Mn1 N1 176.16(11) . .
C3 Mn1 C1 90.13(13) . .
C3 Mn1 C2 90.39(13) . .
S2 Mn2 S1 78.86(3) . .
N2 Mn2 S2 85.24(6) . .
N2 Mn2 S1 84.13(6) . .
C6 Mn2 S2 96.24(9) . .
C6 Mn2 S1 90.84(9) . .
C6 Mn2 N2 174.39(10) . .
C6 Mn2 C4 86.84(13) . .
C6 Mn2 C5 90.90(13) . .
C4 Mn2 S2 174.70(10) . .
C4 Mn2 S1 96.83(9) . .
C4 Mn2 N2 91.28(12) . .
C5 Mn2 S2 92.19(9) . .
C5 Mn2 S1 171.02(9) . .
C5 Mn2 N2 94.46(11) . .
C5 Mn2 C4 92.06(13) . .
Mn1 S2 Mn2 99.42(3) . .
C23 S2 Mn1 111.18(9) . .
C23 S2 Mn2 119.40(9) . .
Mn2 S1 Mn1 99.06(3) . .
C17 S1 Mn1 118.24(10) . .
C17 S1 Mn2 115.11(9) . .
C7 N1 Mn1 121.32(18) . .
C7 N1 C11 115.7(2) . .
C11 N1 Mn1 122.98(18) . .
C16 N2 Mn2 121.00(17) . .
C16 N2 C15 115.8(2) . .
C15 N2 Mn2 123.07(19) . .
C10 C9 C13 122.3(2) . .
C10 C9 C8 115.9(3) . .
C8 C9 C13 121.7(2) . .
O1 C1 Mn1 176.1(3) . .
O2 C2 Mn1 179.3(3) . .
O6 C6 Mn2 175.4(3) . .
C14 C13 C9 122.0(2) . .
C14 C13 C12 115.4(3) . .
C12 C13 C9 122.6(2) . .
C18 C17 S1 123.0(2) . .
C18 C17 C22 119.1(3) . .
C22 C17 S1 117.6(2) . .
O4 C4 Mn2 175.6(3) . .
C17 C18 C19 120.2(3) . .
C11 C10 C9 120.7(2) . .
C24 C23 S2 116.4(2) . .
C28 C23 S2 124.8(2) . .
C28 C23 C24 118.9(3) . .
N1 C7 C8 124.5(2) . .
C20 C19 C18 120.5(3) . .
C15 C14 C13 121.1(2) 3_556 .
N2 C16 C12 124.5(2) . 3_556
C25 C24 C23 120.4(3) . .
C7 C8 C9 119.9(3) . .
C21 C22 C17 120.3(3) . .
O3 C3 Mn1 179.3(3) . .
N2 C15 C14 123.0(3) . 3_556
N1 C11 C10 123.2(3) . .
C23 C28 C27 120.6(3) . .
C26 C25 C24 120.2(3) . .
C26 C27 C28 120.3(3) . .
C27 C26 C25 119.6(3) . .
C20 C21 C22 119.9(3) . .
O5 C5 Mn2 176.1(3) . .
C16 C12 C13 120.1(3) 3_556 .
C19 C20 C21 120.1(3) . .
O7 C30 C31 123.4(5) . .
O7 C30 C29 118.9(5) . .
C31 C30 C29 117.6(4) . .

loop_
_geom_bond_atom_site_label_1
_geom_bond_atom_site_label_2
_geom_bond_distance
_geom_bond_site_symmetry_2
Mn1 S2 2.3851(8) .
Mn1 S1 2.3948(8) .
Mn1 N1 2.119(2) .
Mn1 C1 1.812(3) .
Mn1 C2 1.818(3) .
Mn1 C3 1.801(3) .
Mn2 S2 2.3881(8) .
Mn2 S1 2.3912(8) .
Mn2 N2 2.116(2) .
Mn2 C6 1.784(3) .
Mn2 C4 1.814(3) .
Mn2 C5 1.805(3) .
S2 C23 1.786(3) .
S1 C17 1.790(3) .
N1 C7 1.345(3) .
N1 C11 1.349(3) .
N2 C16 1.344(3) .
N2 C15 1.345(3) .
C9 C13 1.477(4) .
C9 C10 1.390(4) .
C9 C8 1.398(3) .
O2 C2 1.147(3) .
O3 C3 1.154(3) .
C1 O1 1.148(3) .
O4 C4 1.147(3) .
O6 C6 1.158(3) .
C13 C14 1.395(4) .
C13 C12 1.394(3) .
C17 C18 1.385(4) .
C17 C22 1.398(4) .
C18 C19 1.393(4) .
C10 C11 1.380(4) .
C23 C24 1.394(4) .
C23 C28 1.377(4) .
C7 C8 1.369(4) .
C19 C20 1.372(5) .
C14 C15 1.378(4) 3_556
C16 C12 1.370(4) 3_556
C24 C25 1.387(4) .
C22 C21 1.391(4) .
O5 C5 1.144(3) .
C15 C14 1.378(4) 3_556
C28 C27 1.393(4) .
C25 C26 1.383(4) .
C27 C26 1.374(4) .
C21 C20 1.385(5) .
C12 C16 1.370(4) 3_556
O7 C30 1.209(4) .
C30 C31 1.486(7) .
C30 C29 1.515(6) .
